data_7026493
loop_
_publ_author_name
'Figiel, Pawe\/l J'
'Kirillov, Alexander M.'
'Guedes da Silva, M F\'atima C'
'Lasri, Jamal'
'Pombeiro, Armando J. L.'

_publ_section_title
;
 Self-assembled dicopper(II) diethanolaminate cores for mild aerobic and
 peroxidative oxidation of alcohols.
;
_journal_issue 41
_journal_name_full 'Dalton transactions (Cambridge, England : 2003)'
_journal_page_first 9879
_journal_page_last 9888
_journal_paper_doi 10.1039/c0dt00472c
_journal_volume 39
_journal_year 2010
_chemical_formula_moiety 'C12 H24 Cu2 N4 O4 S2'
_chemical_formula_sum 'C12 H24 Cu2 N4 O4 S2'
_chemical_formula_weight 479.55
_chemical_name_systematic
;
?
;
_space_group_IT_number 2
_symmetry_cell_setting triclinic
_symmetry_space_group_name_Hall '-P 1'
_symmetry_space_group_name_H-M 'P -1'
_atom_sites_solution_hydrogens geom
_atom_sites_solution_primary direct
_atom_sites_solution_secondary difmap
_audit_creation_method SHELXL-97
_cell_angle_alpha 99.775(2)
_cell_angle_beta 109.903(2)
_cell_angle_gamma 103.164(2)
_cell_formula_units_Z 8
_cell_length_a 13.4911(5)
_cell_length_b 17.2845(7)
_cell_length_c 19.2434(6)
_cell_measurement_reflns_used 3791
_cell_measurement_temperature 150(2)
_cell_measurement_theta_max 21.68
_cell_measurement_theta_min 2.81
_cell_volume 3955.7(3)
_computing_cell_refinement 'Bruker SAINT'
_computing_data_collection 'Bruker APEX2'
_computing_data_reduction 'Bruker SAINT'
_computing_molecular_graphics 'Bruker SHELXTL'
_computing_publication_material 'Bruker SHELXTL'
_computing_structure_refinement 'SHELXL-97 (Sheldrick, 2008)'
_computing_structure_solution 'SHELXS-97 (Sheldrick, 2008)'
_diffrn_ambient_temperature 150(2)
_diffrn_measured_fraction_theta_full 0.928
_diffrn_measured_fraction_theta_max 0.928
_diffrn_measurement_device_type 'Bruker APEX-II CCD'
_diffrn_measurement_method '\f and \w scans'
_diffrn_radiation_monochromator graphite
_diffrn_radiation_source 'fine-focus sealed tube'
_diffrn_radiation_type MoK\a
_diffrn_radiation_wavelength 0.71073
_diffrn_reflns_av_R_equivalents 0.0952
_diffrn_reflns_av_sigmaI/netI 0.1552
_diffrn_reflns_limit_h_max 16
_diffrn_reflns_limit_h_min -16
_diffrn_reflns_limit_k_max 20
_diffrn_reflns_limit_k_min -19
_diffrn_reflns_limit_l_max 21
_diffrn_reflns_limit_l_min -23
_diffrn_reflns_number 40857
_diffrn_reflns_theta_full 25.35
_diffrn_reflns_theta_max 25.35
_diffrn_reflns_theta_min 2.66
_exptl_absorpt_coefficient_mu 2.383
_exptl_absorpt_correction_T_max 0.7795
_exptl_absorpt_correction_T_min 0.5253
_exptl_absorpt_correction_type multi-scan
_exptl_absorpt_process_details sadabs
_exptl_crystal_colour blue
_exptl_crystal_density_diffrn 1.610
_exptl_crystal_density_method 'not measured'
_exptl_crystal_description block
_exptl_crystal_F_000 1968
_exptl_crystal_size_max 0.31
_exptl_crystal_size_mid 0.21
_exptl_crystal_size_min 0.11
_platon_squeeze_details
;
;
_refine_diff_density_max 1.044
_refine_diff_density_min -0.917
_refine_diff_density_rms 0.116
_refine_ls_extinction_method none
_refine_ls_goodness_of_fit_ref 0.927
_refine_ls_hydrogen_treatment mixed
_refine_ls_matrix_type full
_refine_ls_number_parameters 889
_refine_ls_number_reflns 13461
_refine_ls_number_restraints 17
_refine_ls_restrained_S_all 0.930
_refine_ls_R_factor_all 0.1601
_refine_ls_R_factor_gt 0.0684
_refine_ls_shift/su_max 0.001
_refine_ls_shift/su_mean 0.000
_refine_ls_structure_factor_coef Fsqd
_refine_ls_weighting_details 'calc w=1/[\s^2^(Fo^2^)+(0.0726P)^2^+0.0000P] where P=(Fo^2^+2Fc^2^)/3'
_refine_ls_weighting_scheme calc
_refine_ls_wR_factor_gt 0.1423
_refine_ls_wR_factor_ref 0.1684
_reflns_number_gt 6240
_reflns_number_total 13461
_reflns_threshold_expression >2sigma(I)
_cod_data_source_file c0dt00472c.txt
_cod_data_source_block compound1
_cod_original_cell_volume 3955.7(2)
_cod_database_code 7026493

loop_
_symmetry_equiv_pos_as_xyz
'x, y, z'
'-x, -y, -z'

loop_
_atom_site_label
_atom_site_type_symbol
_atom_site_fract_x
_atom_site_fract_y
_atom_site_fract_z
_atom_site_U_iso_or_equiv
_atom_site_adp_type
_atom_site_occupancy
_atom_site_symmetry_multiplicity
_atom_site_calc_flag
_atom_site_refinement_flags
C2 C 0.5133(8) 0.3324(8) 0.9245(5) 0.056(3) Uani 1 1 d .
C3 C 0.4520(6) 0.1845(5) 0.4618(5) 0.030(2) Uani 1 1 d .
C4 C -0.0179(7) -0.0376(6) 0.5831(4) 0.035(2) Uani 1 1 d .
C5 C 0.0612(7) 0.4156(6) 0.5097(5) 0.039(2) Uani 1 1 d .
C6 C -0.0510(8) 0.6693(8) 0.2056(7) 0.067(4) Uani 1 1 d .
C7 C 1.1830(10) 0.8546(6) 0.9509(5) 0.060(3) Uani 1 1 d .
C8 C 0.5456(8) 0.5725(8) 0.7391(6) 0.063(3) Uani 1 1 d .
C11 C 0.7537(7) 0.1854(6) 0.8055(6) 0.048(3) Uani 1 1 d .
H11A H 0.7188 0.1895 0.7525 0.058 Uiso 1 1 calc R
H11B H 0.8330 0.2182 0.8267 0.058 Uiso 1 1 calc R
C12 C 0.6985(7) 0.2191(6) 0.8535(5) 0.047(3) Uani 1 1 d .
H12A H 0.7367 0.2203 0.9078 0.057 Uiso 1 1 calc R
H12B H 0.6984 0.2758 0.8506 0.057 Uiso 1 1 calc R
C13 C 0.7283(7) 0.0449(6) 0.7307(5) 0.042(2) Uani 1 1 d .
H13A H 0.7288 -0.0108 0.7366 0.050 Uiso 1 1 calc R
H13B H 0.7920 0.0679 0.7178 0.050 Uiso 1 1 calc R
C14 C 0.6226(6) 0.0369(6) 0.6647(4) 0.042(3) Uani 1 1 d .
H14A H 0.6274 0.0895 0.6501 0.051 Uiso 1 1 calc R
H14B H 0.6104 -0.0070 0.6195 0.051 Uiso 1 1 calc R
C15 C 0.8425(8) 0.0936(6) 0.8669(5) 0.057(3) Uani 1 1 d .
H15A H 0.8528 0.1295 0.9158 0.085 Uiso 1 1 calc R
H15B H 0.9082 0.1121 0.8556 0.085 Uiso 1 1 calc R
H15C H 0.8318 0.0367 0.8706 0.085 Uiso 1 1 calc R
C21 C 0.3281(10) 0.0290(9) 0.8884(6) 0.078(4) Uani 1 1 d .
H21A H 0.2635 0.0117 0.8387 0.093 Uiso 1 1 calc R
H21B H 0.3036 0.0067 0.9260 0.093 Uiso 1 1 calc R
C22 C 0.4195(8) -0.0046(7) 0.8790(6) 0.065(3) Uani 1 1 d .
H22A H 0.4796 0.0049 0.9296 0.078 Uiso 1 1 calc R
H22B H 0.3896 -0.0646 0.8535 0.078 Uiso 1 1 calc R
C23 C 0.2812(10) 0.1584(9) 0.8866(6) 0.088(4) Uani 1 1 d .
H23A H 0.3102 0.2187 0.9105 0.106 Uiso 1 1 calc R
H23B H 0.2189 0.1352 0.9009 0.106 Uiso 1 1 calc R
C24 C 0.2397(10) 0.1408(9) 0.7982(6) 0.088(5) Uani 1 1 d .
H24A H 0.1998 0.0813 0.7735 0.106 Uiso 1 1 calc R
H24B H 0.1883 0.1725 0.7794 0.106 Uiso 1 1 calc R
C25 C 0.4166(12) 0.1483(10) 1.0018(6) 0.118(6) Uani 1 1 d .
H25A H 0.4458 0.2087 1.0186 0.177 Uiso 1 1 calc R
H25B H 0.4763 0.1251 1.0237 0.177 Uiso 1 1 calc R
H25C H 0.3573 0.1299 1.0194 0.177 Uiso 1 1 calc R
C31 C 0.2591(8) 0.2594(7) 0.6396(5) 0.051(3) Uani 1 1 d .
H31A H 0.3002 0.2777 0.6960 0.062 Uiso 1 1 calc R
H31B H 0.2128 0.2955 0.6246 0.062 Uiso 1 1 calc R
C32 C 0.1889(7) 0.1727(7) 0.6157(5) 0.053(3) Uani 1 1 d .
H32A H 0.1417 0.1660 0.6454 0.063 Uiso 1 1 calc R
H32B H 0.1399 0.1573 0.5606 0.063 Uiso 1 1 calc R
C33 C 0.4477(7) 0.3255(7) 0.6506(6) 0.065(3) Uani 1 1 d .
H33A H 0.4372 0.3791 0.6685 0.078 Uiso 1 1 calc R
H33B H 0.4929 0.3337 0.6197 0.078 Uiso 1 1 calc R
C34 C 0.5095(8) 0.2991(7) 0.7194(6) 0.065(3) Uani 1 1 d .
H34A H 0.5855 0.3381 0.7470 0.078 Uiso 1 1 calc R
H34B H 0.4712 0.2998 0.7551 0.078 Uiso 1 1 calc R
C35 C 0.2901(8) 0.2880(7) 0.5294(6) 0.070(4) Uani 1 1 d .
H35A H 0.3412 0.2914 0.5033 0.105 Uiso 1 1 calc R
H35B H 0.2786 0.3418 0.5418 0.105 Uiso 1 1 calc R
H35C H 0.2190 0.2465 0.4958 0.105 Uiso 1 1 calc R
C41 C 0.3170(7) -0.1068(7) 0.5249(5) 0.058(3) Uani 1 1 d .
H41A H 0.3013 -0.1499 0.4781 0.069 Uiso 1 1 calc R
H41B H 0.3752 -0.1148 0.5686 0.069 Uiso 1 1 calc R
C42 C 0.3561(7) -0.0228(7) 0.5144(5) 0.053(3) Uani 1 1 d .
H42A H 0.4305 -0.0128 0.5129 0.064 Uiso 1 1 calc R
H42B H 0.3042 -0.0178 0.4658 0.064 Uiso 1 1 calc R
C43 C 0.2111(8) -0.1638(7) 0.5961(6) 0.060(3) Uani 1 1 d .
H43A H 0.1371 -0.1754 0.5983 0.073 Uiso 1 1 calc R
H43B H 0.2210 -0.2174 0.5773 0.073 Uiso 1 1 calc R
C44 C 0.2977(7) -0.1219(7) 0.6753(5) 0.053(3) Uani 1 1 d .
H44A H 0.2868 -0.1545 0.7112 0.064 Uiso 1 1 calc R
H44B H 0.3724 -0.1169 0.6754 0.064 Uiso 1 1 calc R
C45 C 0.1155(7) -0.1551(7) 0.4666(5) 0.067(3) Uani 1 1 d .
H45A H 0.0481 -0.1584 0.4762 0.100 Uiso 1 1 calc R
H45B H 0.1160 -0.2109 0.4461 0.100 Uiso 1 1 calc R
H45C H 0.1174 -0.1232 0.4293 0.100 Uiso 1 1 calc R
C51 C 0.2669(7) 0.6237(6) 0.3946(5) 0.056(3) Uani 1 1 d .
H51A H 0.3106 0.6020 0.3684 0.067 Uiso 1 1 calc R
H51B H 0.3115 0.6805 0.4269 0.067 Uiso 1 1 calc R
C52 C 0.1603(7) 0.6253(6) 0.3357(6) 0.055(3) Uani 1 1 d .
H52A H 0.1214 0.6546 0.3610 0.066 Uiso 1 1 calc R
H52B H 0.1755 0.6540 0.2984 0.066 Uiso 1 1 calc R
C53 C 0.3258(7) 0.5253(6) 0.4642(5) 0.059(3) Uani 1 1 d .
H53A H 0.4016 0.5648 0.4866 0.071 Uiso 1 1 calc R
H53B H 0.3155 0.4985 0.5039 0.071 Uiso 1 1 calc R
C54 C 0.3145(7) 0.4623(7) 0.3981(5) 0.056(3) Uani 1 1 d .
H54A H 0.3378 0.4894 0.3624 0.067 Uiso 1 1 calc R
H54B H 0.3635 0.4287 0.4157 0.067 Uiso 1 1 calc R
C55 C 0.2449(7) 0.6206(6) 0.5142(5) 0.052(3) Uani 1 1 d .
H55A H 0.2290 0.5840 0.5454 0.078 Uiso 1 1 calc R
H55B H 0.1886 0.6490 0.5015 0.078 Uiso 1 1 calc R
H55C H 0.3182 0.6615 0.5433 0.078 Uiso 1 1 calc R
C61 C -0.2505(7) 0.3768(6) 0.2290(5) 0.050(3) Uani 1 1 d .
H61A H -0.3226 0.3692 0.2340 0.059 Uiso 1 1 calc R
H61B H -0.2526 0.3242 0.1977 0.059 Uiso 1 1 calc R
C62 C -0.1567(6) 0.4013(6) 0.3080(5) 0.041(2) Uani 1 1 d .
H62A H -0.1621 0.4484 0.3423 0.049 Uiso 1 1 calc R
H62B H -0.1605 0.3544 0.3314 0.049 Uiso 1 1 calc R
C63 C -0.2647(7) 0.4112(7) 0.1071(5) 0.052(3) Uani 1 1 d .
H63A H -0.2647 0.4568 0.0822 0.062 Uiso 1 1 calc R
H63B H -0.3415 0.3733 0.0858 0.062 Uiso 1 1 calc R
C64 C -0.1912(7) 0.3652(7) 0.0880(5) 0.055(3) Uani 1 1 d .
H64A H -0.1986 0.3147 0.1061 0.066 Uiso 1 1 calc R
H64B H -0.2131 0.3487 0.0318 0.066 Uiso 1 1 calc R
C65 C -0.2934(7) 0.5022(7) 0.2047(6) 0.060(3) Uani 1 1 d .
H65A H -0.2680 0.5261 0.2601 0.091 Uiso 1 1 calc R
H65B H -0.3725 0.4712 0.1835 0.091 Uiso 1 1 calc R
H65C H -0.2817 0.5465 0.1799 0.091 Uiso 1 1 calc R
C71 C 0.8157(7) 0.7894(6) 0.7026(5) 0.043(3) Uani 1 1 d .
H71A H 0.8236 0.7546 0.6595 0.051 Uiso 1 1 calc R
H71B H 0.7793 0.8296 0.6831 0.051 Uiso 1 1 calc R
C72 C 0.7455(7) 0.7356(6) 0.7347(5) 0.042(2) Uani 1 1 d .
H72A H 0.7288 0.7702 0.7730 0.051 Uiso 1 1 calc R
H72B H 0.6749 0.6994 0.6930 0.051 Uiso 1 1 calc R
C73 C 1.0163(8) 0.8427(7) 0.7363(7) 0.075(4) Uani 1 1 d .
H73A H 0.9987 0.8691 0.6937 0.090 Uiso 1 1 calc R
H73B H 1.0858 0.8801 0.7782 0.090 Uiso 1 1 calc R
C74 C 1.0349(8) 0.7647(7) 0.7093(6) 0.058(3) Uani 1 1 d .
H74A H 0.9708 0.7303 0.6618 0.070 Uiso 1 1 calc R
H74B H 1.1018 0.7760 0.6975 0.070 Uiso 1 1 calc R
C75 C 0.9287(11) 0.9165(7) 0.8029(7) 0.103(5) Uani 1 1 d .
H75A H 0.8675 0.9111 0.8201 0.154 Uiso 1 1 calc R
H75B H 0.9212 0.9505 0.7667 0.154 Uiso 1 1 calc R
H75C H 0.9993 0.9425 0.8473 0.154 Uiso 1 1 calc R
C81 C 0.9232(9) 0.6110(8) 0.9861(5) 0.068(4) Uani 1 1 d .
H81A H 0.9616 0.5711 0.9747 0.082 Uiso 1 1 calc R
H81B H 0.9313 0.6182 1.0401 0.082 Uiso 1 1 calc R
C82 C 0.9757(8) 0.6932(7) 0.9753(5) 0.055(3) Uani 1 1 d .
H82A H 0.9448 0.7359 0.9926 0.067 Uiso 1 1 calc R
H82B H 1.0570 0.7120 1.0041 0.067 Uiso 1 1 calc R
C83 C 0.7678(10) 0.4885(8) 0.9065(6) 0.070(4) Uani 1 1 d .
H83A H 0.6864 0.4684 0.8779 0.084 Uiso 1 1 calc R
H83B H 0.7858 0.4648 0.9509 0.084 Uiso 1 1 calc R
C84 C 0.8229(9) 0.4585(7) 0.8542(6) 0.069(3) Uani 1 1 d .
H84A H 0.9040 0.4740 0.8833 0.083 Uiso 1 1 calc R
H84B H 0.7934 0.3977 0.8339 0.083 Uiso 1 1 calc R
C85 C 0.7331(9) 0.6038(7) 0.9725(6) 0.072(3) Uani 1 1 d .
H85A H 0.7587 0.6640 0.9927 0.107 Uiso 1 1 calc R
H85B H 0.7377 0.5782 1.0147 0.107 Uiso 1 1 calc R
H85C H 0.6562 0.5859 0.9351 0.107 Uiso 1 1 calc R
N1 N 0.6275(10) -0.0476(6) 0.8377(6) 0.093(3) Uani 1 1 d U
N2 N 0.5355(8) 0.2722(6) 0.9249(4) 0.076(3) Uani 1 1 d .
N3 N 0.4376(6) 0.1664(6) 0.5131(5) 0.058(3) Uani 1 1 d .
N4 N 0.0704(6) -0.0261(5) 0.5851(4) 0.050(2) Uani 1 1 d .
N5 N 0.0706(6) 0.4406(5) 0.4596(4) 0.042(2) Uani 1 1 d .
N6 N -0.0682(6) 0.6009(6) 0.2012(4) 0.051(2) Uani 1 1 d .
N7 N 1.0881(9) 0.8403(6) 0.9195(5) 0.086(4) Uani 1 1 d .
N8 N 0.6292(7) 0.5890(6) 0.7922(5) 0.065(3) Uani 1 1 d .
N10 N 0.7434(5) 0.0976(4) 0.8044(4) 0.0377(19) Uani 1 1 d .
N20 N 0.3713(8) 0.1196(7) 0.9154(4) 0.068(3) Uani 1 1 d .
N30 N 0.3376(6) 0.2642(5) 0.6011(4) 0.056(2) Uani 1 1 d .
N40 N 0.2148(5) -0.1138(5) 0.5400(4) 0.049(2) Uani 1 1 d .
N50 N 0.2432(5) 0.5716(5) 0.4429(4) 0.044(2) Uani 1 1 d .
N60 N -0.2296(5) 0.4455(5) 0.1906(4) 0.048(2) Uani 1 1 d .
N70 N 0.9258(7) 0.8336(5) 0.7646(4) 0.057(2) Uani 1 1 d .
N80 N 0.8041(7) 0.5784(6) 0.9344(4) 0.055(2) Uani 1 1 d .
O11 O 0.5336(5) 0.0167(4) 0.6892(3) 0.0462(19) Uani 1 1 d .
O12 O 0.5885(4) 0.1642(4) 0.8217(3) 0.0384(15) Uani 1 1 d .
O21 O 0.3320(6) 0.1645(5) 0.7805(3) 0.062(2) Uani 1 1 d .
O22 O 0.4599(5) 0.0397(4) 0.8324(3) 0.0473(18) Uani 1 1 d .
O31 O 0.5143(5) 0.2183(4) 0.6946(4) 0.0486(17) Uani 1 1 d D
O32 O 0.2572(4) 0.1204(4) 0.6288(3) 0.0376(16) Uani 1 1 d .
O41 O 0.2879(5) -0.0419(5) 0.6985(4) 0.0491(19) Uani 1 1 d .
O42 O 0.3600(4) 0.0356(4) 0.5790(3) 0.0413(16) Uani 1 1 d .
O51 O 0.2025(5) 0.4099(4) 0.3588(3) 0.0413(17) Uani 1 1 d .
O52 O 0.0943(4) 0.5418(4) 0.2979(3) 0.0374(15) Uani 1 1 d .
O61 O -0.0784(5) 0.4183(4) 0.1251(3) 0.0450(17) Uani 1 1 d D
O62 O -0.0552(4) 0.4238(4) 0.2972(3) 0.0376(15) Uani 1 1 d .
O71 O 1.0487(5) 0.7219(4) 0.7667(3) 0.0428(16) Uani 1 1 d D
O72 O 0.8118(4) 0.6867(4) 0.7702(3) 0.0369(15) Uani 1 1 d .
O81 O 0.7988(5) 0.4970(5) 0.7915(4) 0.0551(19) Uani 1 1 d D
O82 O 0.9470(5) 0.6758(4) 0.8929(3) 0.0444(17) Uani 1 1 d .
S2 S 0.4820(3) 0.4166(2) 0.9271(2) 0.1015(13) Uani 1 1 d .
S3 S 0.4715(2) 0.2081(2) 0.39118(15) 0.0716(10) Uani 1 1 d .
S4 S -0.14187(18) -0.05553(19) 0.58246(13) 0.0560(8) Uani 1 1 d .
S5 S 0.0485(2) 0.38156(18) 0.57978(14) 0.0542(8) Uani 1 1 d .
S6 S -0.0271(4) 0.7658(3) 0.2078(5) 0.203(3) Uani 1 1 d .
S7 S 1.3143(3) 0.8774(2) 0.99633(17) 0.0873(11) Uani 1 1 d .
S8 S 0.4330(2) 0.5514(3) 0.66600(17) 0.0876(12) Uani 1 1 d .
Cu1 Cu 0.60037(9) 0.05323(7) 0.81949(6) 0.0392(3) Uani 1 1 d .
Cu2 Cu 0.48540(10) 0.15703(8) 0.87247(6) 0.0513(4) Uani 1 1 d .
Cu3 Cu 0.36244(8) 0.15072(8) 0.58259(6) 0.0458(4) Uani 1 1 d .
Cu4 Cu 0.21912(8) 0.00170(8) 0.58867(6) 0.0414(3) Uani 1 1 d .
Cu5 Cu 0.09095(8) 0.48740(7) 0.37864(5) 0.0365(3) Uani 1 1 d .
Cu6 Cu -0.06475(8) 0.50378(7) 0.23715(6) 0.0377(3) Uani 1 1 d .
Cu7 Cu 0.95526(10) 0.76141(8) 0.83900(6) 0.0511(4) Uani 1 1 d .
Cu8 Cu 0.78724(9) 0.62423(8) 0.84137(6) 0.0437(3) Uani 1 1 d .
S1 S 0.5215(4) -0.2218(3) 0.8038(2) 0.1223(15) Uani 1 1 d .
C1 C 0.5682(10) -0.1142(10) 0.8159(7) 0.086(4) Uani 1 1 d U
H31 H 0.553(8) 0.186(5) 0.714(6) 0.104 Uiso 1 1 d D
H11 H 0.469(9) 0.018(7) 0.652(6) 0.104 Uiso 1 1 d .
H21 H 0.321(10) 0.163(8) 0.739(6) 0.104 Uiso 1 1 d .
H41 H 0.356(9) -0.018(7) 0.737(6) 0.104 Uiso 1 1 d .
H51 H 0.184(10) 0.386(8) 0.317(6) 0.104 Uiso 1 1 d .
H61 H -0.033(8) 0.388(6) 0.127(6) 0.104 Uiso 1 1 d D
H71 H 1.048(9) 0.670(3) 0.755(6) 0.104 Uiso 1 1 d D
H81 H 0.838(8) 0.487(7) 0.763(5) 0.104 Uiso 1 1 d D

loop_
_atom_site_aniso_label
_atom_site_aniso_U_11
_atom_site_aniso_U_22
_atom_site_aniso_U_33
_atom_site_aniso_U_23
_atom_site_aniso_U_13
_atom_site_aniso_U_12
C2 0.041(6) 0.077(9) 0.032(6) 0.003(6) -0.005(4) 0.026(6)
C3 0.025(5) 0.032(6) 0.039(5) 0.018(5) 0.015(4) 0.012(4)
C4 0.031(5) 0.046(7) 0.022(5) 0.007(4) 0.005(4) 0.011(5)
C5 0.029(5) 0.055(7) 0.023(5) -0.003(5) -0.002(4) 0.025(5)
C6 0.044(6) 0.065(9) 0.131(11) 0.046(9) 0.058(7) 0.036(7)
C7 0.094(9) 0.037(7) 0.023(5) 0.003(5) -0.002(6) 0.016(7)
C8 0.051(7) 0.118(11) 0.062(7) 0.061(7) 0.042(6) 0.044(7)
C11 0.018(5) 0.040(7) 0.071(7) 0.023(6) -0.001(5) 0.005(5)
C12 0.033(5) 0.037(6) 0.051(6) 0.010(5) -0.008(5) 0.011(5)
C13 0.035(5) 0.055(7) 0.045(6) 0.022(5) 0.018(4) 0.022(5)
C14 0.032(5) 0.077(8) 0.026(5) 0.022(5) 0.014(4) 0.021(5)
C15 0.074(7) 0.038(7) 0.036(5) 0.002(5) -0.009(5) 0.029(6)
C21 0.082(9) 0.117(13) 0.064(8) 0.040(8) 0.055(7) 0.034(9)
C22 0.062(7) 0.085(9) 0.052(7) 0.030(6) 0.027(6) 0.014(7)
C23 0.096(9) 0.149(14) 0.061(8) 0.044(8) 0.046(7) 0.081(10)
C24 0.087(9) 0.177(15) 0.054(7) 0.052(8) 0.061(7) 0.071(9)
C25 0.172(14) 0.210(17) 0.038(7) 0.051(9) 0.059(8) 0.138(13)
C31 0.041(6) 0.067(8) 0.051(6) 0.020(6) 0.017(5) 0.024(6)
C32 0.030(5) 0.106(10) 0.040(6) 0.039(6) 0.019(4) 0.033(6)
C33 0.037(6) 0.056(8) 0.094(8) 0.036(7) 0.010(6) 0.011(6)
C34 0.033(6) 0.073(9) 0.073(8) 0.033(7) 0.001(5) 0.010(6)
C35 0.048(6) 0.105(10) 0.079(8) 0.074(8) 0.021(6) 0.033(7)
C41 0.032(6) 0.094(10) 0.042(6) 0.000(6) 0.012(5) 0.028(6)
C42 0.030(5) 0.113(11) 0.020(5) 0.003(6) 0.013(4) 0.032(6)
C43 0.045(6) 0.061(8) 0.062(7) 0.002(6) 0.019(5) 0.006(6)
C44 0.035(6) 0.064(8) 0.052(6) 0.009(6) 0.018(5) 0.002(6)
C45 0.022(5) 0.086(9) 0.056(7) -0.016(6) -0.003(5) 0.006(5)
C51 0.029(5) 0.049(7) 0.061(7) 0.004(6) 0.003(5) -0.007(5)
C52 0.044(6) 0.045(7) 0.068(7) 0.018(6) 0.013(5) 0.012(5)
C53 0.033(5) 0.064(8) 0.057(7) -0.015(6) -0.002(5) 0.024(5)
C54 0.032(5) 0.069(8) 0.059(7) 0.011(6) 0.009(5) 0.023(5)
C55 0.058(6) 0.051(7) 0.033(5) -0.007(5) 0.003(5) 0.025(6)
C61 0.028(5) 0.067(8) 0.054(6) 0.030(6) 0.009(4) 0.016(5)
C62 0.031(5) 0.058(7) 0.044(6) 0.033(5) 0.015(4) 0.017(5)
C63 0.037(5) 0.069(8) 0.029(5) 0.008(5) -0.001(4) 0.003(5)
C64 0.050(6) 0.067(8) 0.034(6) 0.012(5) 0.001(5) 0.013(6)
C65 0.042(6) 0.081(9) 0.068(7) 0.038(6) 0.018(5) 0.029(6)
C71 0.040(5) 0.050(7) 0.036(5) 0.026(5) 0.003(4) 0.018(5)
C72 0.043(5) 0.054(7) 0.040(5) 0.022(5) 0.013(4) 0.029(5)
C73 0.036(6) 0.076(10) 0.098(9) 0.059(8) -0.003(6) 0.009(6)
C74 0.041(6) 0.084(9) 0.082(8) 0.063(7) 0.030(5) 0.035(6)
C75 0.142(12) 0.055(9) 0.074(9) 0.009(7) -0.007(8) 0.047(9)
C81 0.084(8) 0.114(11) 0.031(6) 0.030(7) 0.029(6) 0.058(8)
C82 0.071(7) 0.077(9) 0.020(5) 0.007(5) 0.014(5) 0.037(7)
C83 0.089(9) 0.100(11) 0.048(7) 0.039(7) 0.042(6) 0.040(8)
C84 0.078(8) 0.060(8) 0.081(8) 0.036(7) 0.033(7) 0.028(7)
C85 0.092(9) 0.093(10) 0.060(7) 0.030(7) 0.054(7) 0.042(8)
N1 0.144(8) 0.042(6) 0.109(7) 0.006(5) 0.095(6) -0.001(5)
N2 0.104(8) 0.064(7) 0.040(5) -0.007(5) -0.007(5) 0.061(6)
N3 0.031(4) 0.100(8) 0.051(5) 0.040(5) 0.017(4) 0.021(5)
N4 0.029(4) 0.063(6) 0.041(5) -0.001(4) 0.007(4) 0.005(4)
N5 0.049(5) 0.048(6) 0.028(4) 0.001(4) 0.010(4) 0.029(4)
N6 0.039(5) 0.059(7) 0.056(5) 0.023(5) 0.012(4) 0.021(5)
N7 0.099(8) 0.060(7) 0.046(6) 0.007(5) -0.021(5) 0.012(6)
N8 0.047(5) 0.104(8) 0.063(6) 0.051(6) 0.027(5) 0.030(5)
N10 0.037(4) 0.034(5) 0.032(4) 0.010(4) 0.002(3) 0.010(4)
N20 0.094(7) 0.101(9) 0.035(5) 0.027(5) 0.036(5) 0.052(7)
N30 0.041(5) 0.084(7) 0.048(5) 0.040(5) 0.011(4) 0.022(5)
N40 0.022(4) 0.067(6) 0.043(5) -0.012(4) 0.009(3) 0.008(4)
N50 0.032(4) 0.044(5) 0.047(5) 0.003(4) 0.007(4) 0.018(4)
N60 0.027(4) 0.056(6) 0.050(5) 0.019(4) 0.000(4) 0.015(4)
N70 0.059(6) 0.047(6) 0.053(5) 0.011(5) 0.002(4) 0.025(5)
N80 0.064(6) 0.076(7) 0.046(5) 0.027(5) 0.034(5) 0.036(5)
O11 0.025(3) 0.079(5) 0.023(3) 0.003(3) 0.008(3) 0.004(3)
O12 0.030(3) 0.041(4) 0.037(3) 0.013(3) 0.003(3) 0.013(3)
O21 0.058(4) 0.110(7) 0.029(4) 0.023(4) 0.017(4) 0.046(4)
O22 0.051(4) 0.057(5) 0.032(3) 0.014(3) 0.020(3) 0.006(4)
O31 0.035(4) 0.048(5) 0.056(4) 0.024(4) 0.001(3) 0.019(3)
O32 0.020(3) 0.058(5) 0.035(3) 0.018(3) 0.010(2) 0.009(3)
O41 0.032(4) 0.061(5) 0.047(4) 0.005(4) 0.019(3) 0.002(4)
O42 0.022(3) 0.074(5) 0.031(3) 0.018(3) 0.012(3) 0.017(3)
O51 0.030(3) 0.054(5) 0.025(3) -0.002(3) 0.002(3) 0.010(3)
O52 0.032(3) 0.038(4) 0.036(3) 0.011(3) 0.007(3) 0.007(3)
O61 0.046(4) 0.048(5) 0.039(4) 0.014(3) 0.011(3) 0.016(3)
O62 0.032(3) 0.048(4) 0.031(3) 0.016(3) 0.006(3) 0.014(3)
O71 0.034(3) 0.042(4) 0.051(4) 0.026(4) 0.008(3) 0.014(3)
O72 0.044(3) 0.050(4) 0.025(3) 0.014(3) 0.012(3) 0.031(3)
O81 0.061(5) 0.073(5) 0.050(4) 0.027(4) 0.032(3) 0.033(4)
O82 0.049(4) 0.061(5) 0.030(3) 0.017(3) 0.013(3) 0.031(3)
S2 0.076(2) 0.074(3) 0.156(3) 0.027(2) 0.030(2) 0.052(2)
S3 0.0359(14) 0.142(3) 0.0599(17) 0.066(2) 0.0223(13) 0.0372(17)
S4 0.0217(12) 0.108(3) 0.0455(15) 0.0328(16) 0.0166(11) 0.0194(14)
S5 0.0509(15) 0.076(2) 0.0565(16) 0.0401(15) 0.0250(13) 0.0352(15)
S6 0.142(4) 0.083(3) 0.516(11) 0.137(5) 0.233(6) 0.079(3)
S7 0.080(2) 0.105(3) 0.066(2) 0.034(2) 0.0021(17) 0.041(2)
S8 0.0475(17) 0.152(4) 0.078(2) 0.064(2) 0.0164(15) 0.045(2)
Cu1 0.0497(7) 0.0355(8) 0.0300(6) 0.0080(5) 0.0160(5) 0.0091(6)
Cu2 0.0589(8) 0.0660(10) 0.0299(6) 0.0104(6) 0.0111(6) 0.0324(7)
Cu3 0.0241(6) 0.0819(10) 0.0386(7) 0.0314(7) 0.0124(5) 0.0186(6)
Cu4 0.0186(5) 0.0652(9) 0.0344(6) 0.0041(6) 0.0119(5) 0.0067(6)
Cu5 0.0305(6) 0.0505(8) 0.0277(6) 0.0097(5) 0.0070(5) 0.0188(6)
Cu6 0.0308(6) 0.0455(8) 0.0362(6) 0.0164(6) 0.0069(5) 0.0164(6)
Cu7 0.0562(8) 0.0482(9) 0.0304(6) 0.0084(6) -0.0060(5) 0.0194(6)
Cu8 0.0449(7) 0.0651(9) 0.0305(6) 0.0204(6) 0.0155(5) 0.0277(6)
S1 0.153(4) 0.097(3) 0.127(3) 0.032(3) 0.071(3) 0.032(3)
C1 0.072(7) 0.103(8) 0.079(7) 0.014(6) 0.024(5) 0.034(6)

loop_
_atom_type_symbol
_atom_type_description
_atom_type_scat_dispersion_real
_atom_type_scat_dispersion_imag
_atom_type_scat_source
C C 0.0033 0.0016 'International Tables Vol C Tables 4.2.6.8 and 6.1.1.4'
H H 0.0000 0.0000 'International Tables Vol C Tables 4.2.6.8 and 6.1.1.4'
N N 0.0061 0.0033 'International Tables Vol C Tables 4.2.6.8 and 6.1.1.4'
O O 0.0106 0.0060 'International Tables Vol C Tables 4.2.6.8 and 6.1.1.4'
S S 0.1246 0.1234 'International Tables Vol C Tables 4.2.6.8 and 6.1.1.4'
Cu Cu 0.3201 1.2651 'International Tables Vol C Tables 4.2.6.8 and 6.1.1.4'

loop_
_geom_angle_atom_site_label_1
_geom_angle_atom_site_label_2
_geom_angle_atom_site_label_3
_geom_angle
N2 C2 S2 177.8(10)
N3 C3 S3 179.3(9)
N4 C4 S4 178.1(9)
N5 C5 S5 179.6(9)
N6 C6 S6 177.3(12)
N7 C7 S7 178.0(11)
N8 C8 S8 178.8(10)
N10 C11 C12 110.0(8)
N10 C11 H11A 109.7
C12 C11 H11A 109.7
N10 C11 H11B 109.7
C12 C11 H11B 109.7
H11A C11 H11B 108.2
O12 C12 C11 104.8(7)
O12 C12 H12A 110.8
C11 C12 H12A 110.8
O12 C12 H12B 110.8
C11 C12 H12B 110.8
H12A C12 H12B 108.9
N10 C13 C14 114.2(7)
N10 C13 H13A 108.7
C14 C13 H13A 108.7
N10 C13 H13B 108.7
C14 C13 H13B 108.7
H13A C13 H13B 107.6
O11 C14 C13 107.7(6)
O11 C14 H14A 110.2
C13 C14 H14A 110.2
O11 C14 H14B 110.2
C13 C14 H14B 110.2
H14A C14 H14B 108.5
N10 C15 H15A 109.5
N10 C15 H15B 109.5
H15A C15 H15B 109.5
N10 C15 H15C 109.5
H15A C15 H15C 109.5
H15B C15 H15C 109.5
N20 C21 C22 108.9(10)
N20 C21 H21A 109.9
C22 C21 H21A 109.9
N20 C21 H21B 109.9
C22 C21 H21B 109.9
H21A C21 H21B 108.3
O22 C22 C21 105.7(9)
O22 C22 H22A 110.6
C21 C22 H22A 110.6
O22 C22 H22B 110.6
C21 C22 H22B 110.6
H22A C22 H22B 108.7
N20 C23 C24 109.4(9)
N20 C23 H23A 109.8
C24 C23 H23A 109.8
N20 C23 H23B 109.8
C24 C23 H23B 109.8
H23A C23 H23B 108.2
O21 C24 C23 107.6(9)
O21 C24 H24A 110.2
C23 C24 H24A 110.2
O21 C24 H24B 110.2
C23 C24 H24B 110.2
H24A C24 H24B 108.5
N20 C25 H25A 109.5
N20 C25 H25B 109.5
H25A C25 H25B 109.5
N20 C25 H25C 109.5
H25A C25 H25C 109.5
H25B C25 H25C 109.5
C32 C31 N30 107.7(8)
C32 C31 H31A 110.2
N30 C31 H31A 110.2
C32 C31 H31B 110.2
N30 C31 H31B 110.2
H31A C31 H31B 108.5
O32 C32 C31 109.5(7)
O32 C32 H32A 109.8
C31 C32 H32A 109.8
O32 C32 H32B 109.8
C31 C32 H32B 109.8
H32A C32 H32B 108.2
N30 C33 C34 112.6(8)
N30 C33 H33A 109.1
C34 C33 H33A 109.1
N30 C33 H33B 109.1
C34 C33 H33B 109.1
H33A C33 H33B 107.8
O31 C34 C33 109.5(9)
O31 C34 H34A 109.8
C33 C34 H34A 109.8
O31 C34 H34B 109.8
C33 C34 H34B 109.8
H34A C34 H34B 108.2
N30 C35 H35A 109.5
N30 C35 H35B 109.5
H35A C35 H35B 109.5
N30 C35 H35C 109.5
H35A C35 H35C 109.5
H35B C35 H35C 109.5
N40 C41 C42 108.6(9)
N40 C41 H41A 110.0
C42 C41 H41A 110.0
N40 C41 H41B 110.0
C42 C41 H41B 110.0
H41A C41 H41B 108.3
O42 C42 C41 106.5(7)
O42 C42 H42A 110.4
C41 C42 H42A 110.4
O42 C42 H42B 110.4
C41 C42 H42B 110.4
H42A C42 H42B 108.6
C44 C43 N40 113.2(8)
C44 C43 H43A 108.9
N40 C43 H43A 108.9
C44 C43 H43B 108.9
N40 C43 H43B 108.9
H43A C43 H43B 107.7
O41 C44 C43 108.0(8)
O41 C44 H44A 110.1
C43 C44 H44A 110.1
O41 C44 H44B 110.1
C43 C44 H44B 110.1
H44A C44 H44B 108.4
N40 C45 H45A 109.5
N40 C45 H45B 109.5
H45A C45 H45B 109.5
N40 C45 H45C 109.5
H45A C45 H45C 109.5
H45B C45 H45C 109.5
N50 C51 C52 110.1(7)
N50 C51 H51A 109.6
C52 C51 H51A 109.6
N50 C51 H51B 109.6
C52 C51 H51B 109.6
H51A C51 H51B 108.2
O52 C52 C51 106.9(8)
O52 C52 H52A 110.3
C51 C52 H52A 110.3
O52 C52 H52B 110.3
C51 C52 H52B 110.3
H52A C52 H52B 108.6
C54 C53 N50 112.3(7)
C54 C53 H53A 109.2
N50 C53 H53A 109.2
C54 C53 H53B 109.2
N50 C53 H53B 109.2
H53A C53 H53B 107.9
O51 C54 C53 110.7(8)
O51 C54 H54A 109.5
C53 C54 H54A 109.5
O51 C54 H54B 109.5
C53 C54 H54B 109.5
H54A C54 H54B 108.1
N50 C55 H55A 109.5
N50 C55 H55B 109.5
H55A C55 H55B 109.5
N50 C55 H55C 109.5
H55A C55 H55C 109.5
H55B C55 H55C 109.5
C62 C61 N60 107.9(7)
C62 C61 H61A 110.1
N60 C61 H61A 110.1
C62 C61 H61B 110.1
N60 C61 H61B 110.1
H61A C61 H61B 108.4
O62 C62 C61 106.8(7)
O62 C62 H62A 110.4
C61 C62 H62A 110.4
O62 C62 H62B 110.4
C61 C62 H62B 110.4
H62A C62 H62B 108.6
N60 C63 C64 113.1(7)
N60 C63 H63A 109.0
C64 C63 H63A 109.0
N60 C63 H63B 109.0
C64 C63 H63B 109.0
H63A C63 H63B 107.8
O61 C64 C63 108.6(8)
O61 C64 H64A 110.0
C63 C64 H64A 110.0
O61 C64 H64B 110.0
C63 C64 H64B 110.0
H64A C64 H64B 108.4
N60 C65 H65A 109.5
N60 C65 H65B 109.5
H65A C65 H65B 109.5
N60 C65 H65C 109.5
H65A C65 H65C 109.5
H65B C65 H65C 109.5
N70 C71 C72 108.6(7)
N70 C71 H71A 110.0
C72 C71 H71A 110.0
N70 C71 H71B 110.0
C72 C71 H71B 110.0
H71A C71 H71B 108.4
O72 C72 C71 105.6(6)
O72 C72 H72A 110.6
C71 C72 H72A 110.6
O72 C72 H72B 110.6
C71 C72 H72B 110.6
H72A C72 H72B 108.7
C74 C73 N70 114.2(9)
C74 C73 H73A 108.7
N70 C73 H73A 108.7
C74 C73 H73B 108.7
N70 C73 H73B 108.7
H73A C73 H73B 107.6
O71 C74 C73 109.6(9)
O71 C74 H74A 109.8
C73 C74 H74A 109.8
O71 C74 H74B 109.8
C73 C74 H74B 109.8
H74A C74 H74B 108.2
N70 C75 H75A 109.5
N70 C75 H75B 109.5
H75A C75 H75B 109.5
N70 C75 H75C 109.5
H75A C75 H75C 109.5
H75B C75 H75C 109.5
N80 C81 C82 110.1(8)
N80 C81 H81A 109.6
C82 C81 H81A 109.6
N80 C81 H81B 109.6
C82 C81 H81B 109.6
H81A C81 H81B 108.2
O82 C82 C81 103.8(8)
O82 C82 H82A 111.0
C81 C82 H82A 111.0
O82 C82 H82B 111.0
C81 C82 H82B 111.0
H82A C82 H82B 109.0
N80 C83 C84 112.2(9)
N80 C83 H83A 109.2
C84 C83 H83A 109.2
N80 C83 H83B 109.2
C84 C83 H83B 109.2
H83A C83 H83B 107.9
O81 C84 C83 107.8(8)
O81 C84 H84A 110.2
C83 C84 H84A 110.2
O81 C84 H84B 110.2
C83 C84 H84B 110.2
H84A C84 H84B 108.5
N80 C85 H85A 109.5
N80 C85 H85B 109.5
H85A C85 H85B 109.5
N80 C85 H85C 109.5
H85A C85 H85C 109.5
H85B C85 H85C 109.5
C1 N1 Cu1 130.4(12)
C2 N2 Cu2 143.4(8)
C3 N3 Cu3 157.0(7)
C4 N4 Cu4 175.8(9)
C5 N5 Cu5 177.3(8)
C6 N6 Cu6 156.9(10)
C7 N7 Cu7 144.3(10)
C8 N8 Cu8 153.1(8)
C13 N10 C11 114.3(7)
C13 N10 C15 109.9(7)
C11 N10 C15 109.3(6)
C13 N10 Cu1 105.6(5)
C11 N10 Cu1 105.4(5)
C15 N10 Cu1 112.4(6)
C21 N20 C25 110.8(9)
C21 N20 C23 111.4(10)
C25 N20 C23 106.0(9)
C21 N20 Cu2 107.7(7)
C25 N20 Cu2 113.0(8)
C23 N20 Cu2 107.9(7)
C35 N30 C33 109.2(8)
C35 N30 C31 108.5(7)
C33 N30 C31 111.9(8)
C35 N30 Cu3 113.3(7)
C33 N30 Cu3 106.9(6)
C31 N30 Cu3 107.1(6)
C41 N40 C45 109.4(7)
C41 N40 C43 110.8(8)
C45 N40 C43 108.7(8)
C41 N40 Cu4 108.0(6)
C45 N40 Cu4 112.5(6)
C43 N40 Cu4 107.5(6)
C51 N50 C55 111.6(8)
C51 N50 C53 111.3(8)
C55 N50 C53 108.3(7)
C51 N50 Cu5 106.5(5)
C55 N50 Cu5 111.2(6)
C53 N50 Cu5 108.0(6)
C63 N60 C65 110.0(7)
C63 N60 C61 110.7(8)
C65 N60 C61 108.3(7)
C63 N60 Cu6 108.6(6)
C65 N60 Cu6 111.8(6)
C61 N60 Cu6 107.3(5)
C71 N70 C75 110.5(8)
C71 N70 C73 112.4(8)
C75 N70 C73 109.0(10)
C71 N70 Cu7 106.9(6)
C75 N70 Cu7 112.1(7)
C73 N70 Cu7 105.9(6)
C83 N80 C81 111.4(9)
C83 N80 C85 109.3(9)
C81 N80 C85 111.9(8)
C83 N80 Cu8 107.4(6)
C81 N80 Cu8 106.7(6)
C85 N80 Cu8 110.1(6)
C14 O11 Cu1 109.9(4)
C14 O11 H11 109(7)
Cu1 O11 H11 133(7)
C12 O12 Cu2 125.0(5)
C12 O12 Cu1 106.7(5)
Cu2 O12 Cu1 95.8(2)
C24 O21 Cu2 110.9(6)
C24 O21 H21 117(9)
Cu2 O21 H21 129(9)
C22 O22 Cu2 109.0(6)
C22 O22 Cu1 128.9(6)
Cu2 O22 Cu1 95.6(3)
C34 O31 Cu3 107.9(5)
C34 O31 H31 137(7)
Cu3 O31 H31 114(7)
C32 O32 Cu3 106.7(5)
C32 O32 Cu4 129.7(5)
Cu3 O32 Cu4 96.3(3)
C44 O41 Cu4 107.8(5)
C44 O41 H41 98(8)
Cu4 O41 H41 125(7)
C42 O42 Cu4 108.3(5)
C42 O42 Cu3 124.7(6)
Cu4 O42 Cu3 95.5(3)
C54 O51 Cu5 107.0(5)
C54 O51 H51 118(9)
Cu5 O51 H51 114(9)
C52 O52 Cu6 125.8(5)
C52 O52 Cu5 106.4(5)
Cu6 O52 Cu5 97.0(2)
C64 O61 Cu6 106.5(5)
C64 O61 H61 109(8)
Cu6 O61 H61 120(7)
C62 O62 Cu6 107.6(5)
C62 O62 Cu5 125.3(5)
Cu6 O62 Cu5 96.6(3)
C74 O71 Cu7 107.7(5)
C74 O71 H71 119(8)
Cu7 O71 H71 121(8)
C72 O72 Cu7 107.6(5)
C72 O72 Cu8 126.7(5)
Cu7 O72 Cu8 97.0(2)
C84 O81 Cu8 106.0(6)
C84 O81 H81 110(7)
Cu8 O81 H81 126(8)
C82 O82 Cu8 107.7(5)
C82 O82 Cu7 123.4(6)
Cu8 O82 Cu7 96.2(2)
O12 Cu1 O22 80.3(3)
O12 Cu1 N1 169.3(4)
O22 Cu1 N1 99.9(4)
O12 Cu1 N10 84.5(3)
O22 Cu1 N10 164.8(3)
N1 Cu1 N10 95.2(4)
O12 Cu1 O11 91.3(2)
O22 Cu1 O11 99.1(2)
N1 Cu1 O11 99.2(4)
N10 Cu1 O11 80.2(2)
O12 Cu1 Cu2 41.99(17)
O22 Cu1 Cu2 42.04(19)
N1 Cu1 Cu2 133.7(3)
N10 Cu1 Cu2 123.8(2)
O11 Cu1 Cu2 110.30(17)
N2 Cu2 O12 96.0(4)
N2 Cu2 O22 169.6(3)
O12 Cu2 O22 80.8(2)
N2 Cu2 N20 97.8(4)
O12 Cu2 N20 165.9(4)
O22 Cu2 N20 85.1(4)
N2 Cu2 O21 94.2(3)
O12 Cu2 O21 101.8(2)
O22 Cu2 O21 96.2(3)
N20 Cu2 O21 79.6(3)
N2 Cu2 Cu1 130.7(3)
O12 Cu2 Cu1 42.21(17)
O22 Cu2 Cu1 42.39(17)
N20 Cu2 Cu1 124.4(3)
O21 Cu2 Cu1 115.54(19)
O32 Cu3 N3 166.1(3)
O32 Cu3 O42 80.2(2)
N3 Cu3 O42 96.8(3)
O32 Cu3 N30 84.7(3)
N3 Cu3 N30 98.1(4)
O42 Cu3 N30 164.9(3)
O32 Cu3 O31 97.0(2)
N3 Cu3 O31 96.8(3)
O42 Cu3 O31 100.1(2)
N30 Cu3 O31 80.8(3)
O32 Cu3 Cu4 41.92(19)
N3 Cu3 Cu4 129.7(3)
O42 Cu3 Cu4 41.84(15)
N30 Cu3 Cu4 124.0(2)
O31 Cu3 Cu4 114.43(17)
N4 Cu4 O42 171.4(3)
N4 Cu4 O32 96.9(3)
O42 Cu4 O32 80.8(2)
N4 Cu4 N40 97.6(3)
O42 Cu4 N40 84.2(3)
O32 Cu4 N40 164.9(3)
N4 Cu4 O41 93.3(3)
O42 Cu4 O41 95.2(2)
O32 Cu4 O41 103.2(2)
N40 Cu4 O41 80.1(3)
N4 Cu4 Cu3 132.0(3)
O42 Cu4 Cu3 42.69(19)
O32 Cu4 Cu3 41.76(16)
N40 Cu4 Cu3 123.5(2)
O41 Cu4 Cu3 115.49(16)
N5 Cu5 O52 171.5(3)
N5 Cu5 O62 97.0(3)
O52 Cu5 O62 79.7(2)
N5 Cu5 N50 97.8(3)
O52 Cu5 N50 85.1(3)
O62 Cu5 N50 164.7(3)
N5 Cu5 O51 93.4(3)
O52 Cu5 O51 95.0(2)
O62 Cu5 O51 102.7(2)
N50 Cu5 O51 80.2(3)
N5 Cu5 Cu6 132.7(2)
O52 Cu5 Cu6 41.38(15)
O62 Cu5 Cu6 41.37(16)
N50 Cu5 Cu6 123.6(2)
O51 Cu5 Cu6 113.71(13)
N6 Cu6 O62 165.9(3)
N6 Cu6 O52 95.3(3)
O62 Cu6 O52 80.5(2)
N6 Cu6 N60 97.8(3)
O62 Cu6 N60 85.6(3)
O52 Cu6 N60 166.1(3)
N6 Cu6 O61 97.2(3)
O62 Cu6 O61 96.8(2)
O52 Cu6 O61 102.2(2)
N60 Cu6 O61 80.7(3)
N6 Cu6 Cu5 128.9(2)
O62 Cu6 Cu5 41.98(15)
O52 Cu6 Cu5 41.64(16)
N60 Cu6 Cu5 124.7(2)
O61 Cu6 Cu5 114.86(15)
O72 Cu7 N7 170.8(4)
O72 Cu7 O82 80.9(2)
N7 Cu7 O82 96.0(3)
O72 Cu7 N70 85.2(3)
N7 Cu7 N70 97.6(4)
O82 Cu7 N70 166.0(3)
O72 Cu7 O71 95.9(2)
N7 Cu7 O71 93.2(4)
O82 Cu7 O71 101.5(2)
N70 Cu7 O71 80.5(3)
O72 Cu7 Cu8 41.84(16)
N7 Cu7 Cu8 132.2(3)
O82 Cu7 Cu8 41.85(17)
N70 Cu7 Cu8 124.6(2)
O71 Cu7 Cu8 113.21(16)
N8 Cu8 O82 172.0(4)
N8 Cu8 O72 95.4(3)
O82 Cu8 O72 80.3(2)
N8 Cu8 N80 99.1(3)
O82 Cu8 N80 84.6(3)
O72 Cu8 N80 164.5(3)
N8 Cu8 O81 93.0(3)
O82 Cu8 O81 94.6(2)
O72 Cu8 O81 103.3(2)
N80 Cu8 O81 81.2(3)
N8 Cu8 Cu7 131.8(3)
O82 Cu8 Cu7 41.93(17)
O72 Cu8 Cu7 41.15(16)
N80 Cu8 Cu7 123.4(3)
O81 Cu8 Cu7 113.34(17)
N1 C1 S1 159.3(13)

loop_
_geom_bond_atom_site_label_1
_geom_bond_atom_site_label_2
_geom_bond_distance
C2 N2 1.147(12)
C2 S2 1.603(12)
C3 N3 1.148(9)
C3 S3 1.571(9)
C4 N4 1.149(10)
C4 S4 1.626(9)
C5 N5 1.154(10)
C5 S5 1.605(10)
C6 N6 1.134(12)
C6 S6 1.616(13)
C7 N7 1.159(13)
C7 S7 1.602(12)
C8 N8 1.170(11)
C8 S8 1.593(11)
C11 N10 1.488(11)
C11 C12 1.494(13)
C11 H11A 0.9900
C11 H11B 0.9900
C12 O12 1.422(9)
C12 H12A 0.9900
C12 H12B 0.9900
C13 N10 1.472(10)
C13 C14 1.511(10)
C13 H13A 0.9900
C13 H13B 0.9900
C14 O11 1.428(9)
C14 H14A 0.9900
C14 H14B 0.9900
C15 N10 1.488(10)
C15 H15A 0.9800
C15 H15B 0.9800
C15 H15C 0.9800
C21 N20 1.472(14)
C21 C22 1.528(14)
C21 H21A 0.9900
C21 H21B 0.9900
C22 O22 1.436(10)
C22 H22A 0.9900
C22 H22B 0.9900
C23 N20 1.508(13)
C23 C24 1.549(13)
C23 H23A 0.9900
C23 H23B 0.9900
C24 O21 1.392(12)
C24 H24A 0.9900
C24 H24B 0.9900
C25 N20 1.509(12)
C25 H25A 0.9800
C25 H25B 0.9800
C25 H25C 0.9800
C31 C32 1.475(13)
C31 N30 1.482(11)
C31 H31A 0.9900
C31 H31B 0.9900
C32 O32 1.424(10)
C32 H32A 0.9900
C32 H32B 0.9900
C33 N30 1.488(11)
C33 C34 1.512(12)
C33 H33A 0.9900
C33 H33B 0.9900
C34 O31 1.421(12)
C34 H34A 0.9900
C34 H34B 0.9900
C35 N30 1.481(10)
C35 H35A 0.9800
C35 H35B 0.9800
C35 H35C 0.9800
C41 N40 1.486(11)
C41 C42 1.501(14)
C41 H41A 0.9900
C41 H41B 0.9900
C42 O42 1.440(10)
C42 H42A 0.9900
C42 H42B 0.9900
C43 C44 1.497(12)
C43 N40 1.500(12)
C43 H43A 0.9900
C43 H43B 0.9900
C44 O41 1.430(12)
C44 H44A 0.9900
C44 H44B 0.9900
C45 N40 1.494(10)
C45 H45A 0.9800
C45 H45B 0.9800
C45 H45C 0.9800
C51 N50 1.461(11)
C51 C52 1.508(11)
C51 H51A 0.9900
C51 H51B 0.9900
C52 O52 1.422(10)
C52 H52A 0.9900
C52 H52B 0.9900
C53 C54 1.468(12)
C53 N50 1.503(11)
C53 H53A 0.9900
C53 H53B 0.9900
C54 O51 1.429(10)
C54 H54A 0.9900
C54 H54B 0.9900
C55 N50 1.476(11)
C55 H55A 0.9800
C55 H55B 0.9800
C55 H55C 0.9800
C61 C62 1.524(11)
C61 N60 1.525(11)
C61 H61A 0.9900
C61 H61B 0.9900
C62 O62 1.432(9)
C62 H62A 0.9900
C62 H62B 0.9900
C63 N60 1.478(11)
C63 C64 1.502(13)
C63 H63A 0.9900
C63 H63B 0.9900
C64 O61 1.439(10)
C64 H64A 0.9900
C64 H64B 0.9900
C65 N60 1.493(12)
C65 H65A 0.9800
C65 H65B 0.9800
C65 H65C 0.9800
C71 N70 1.477(10)
C71 C72 1.528(11)
C71 H71A 0.9900
C71 H71B 0.9900
C72 O72 1.449(9)
C72 H72A 0.9900
C72 H72B 0.9900
C73 C74 1.469(15)
C73 N70 1.485(13)
C73 H73A 0.9900
C73 H73B 0.9900
C74 O71 1.415(10)
C74 H74A 0.9900
C74 H74B 0.9900
C75 N70 1.480(13)
C75 H75A 0.9800
C75 H75B 0.9800
C75 H75C 0.9800
C81 N80 1.483(12)
C81 C82 1.519(14)
C81 H81A 0.9900
C81 H81B 0.9900
C82 O82 1.456(9)
C82 H82A 0.9900
C82 H82B 0.9900
C83 N80 1.461(13)
C83 C84 1.530(14)
C83 H83A 0.9900
C83 H83B 0.9900
C84 O81 1.453(11)
C84 H84A 0.9900
C84 H84B 0.9900
C85 N80 1.485(12)
C85 H85A 0.9800
C85 H85B 0.9800
C85 H85C 0.9800
N1 C1 1.153(14)
N1 Cu1 1.924(11)
N2 Cu2 1.918(9)
N3 Cu3 1.952(8)
N4 Cu4 1.927(8)
N5 Cu5 1.943(8)
N6 Cu6 1.925(9)
N7 Cu7 1.936(9)
N8 Cu8 1.911(8)
N10 Cu1 2.044(7)
N20 Cu2 2.016(9)
N30 Cu3 2.056(9)
N40 Cu4 2.035(8)
N50 Cu5 2.040(7)
N60 Cu6 2.020(7)
N70 Cu7 2.052(8)
N80 Cu8 2.042(7)
O11 Cu1 2.272(5)
O11 H11 0.93(11)
O12 Cu2 1.948(6)
O12 Cu1 1.956(6)
O21 Cu2 2.267(6)
O21 H21 0.76(11)
O22 Cu2 1.949(7)
O22 Cu1 1.962(6)
O31 Cu3 2.293(6)
O31 H31 0.897(15)
O32 Cu3 1.939(5)
O32 Cu4 1.945(6)
O41 Cu4 2.328(7)
O41 H41 0.91(11)
O42 Cu4 1.939(5)
O42 Cu3 1.971(7)
O51 Cu5 2.310(6)
O51 H51 0.76(11)
O52 Cu6 1.947(5)
O52 Cu5 1.957(5)
O61 Cu6 2.322(6)
O61 H61 0.89(2)
O62 Cu6 1.945(5)
O62 Cu5 1.969(5)
O71 Cu7 2.293(7)
O71 H71 0.89(2)
O72 Cu7 1.924(5)
O72 Cu8 1.950(5)
O81 Cu8 2.307(7)
O81 H81 0.91(2)
O82 Cu8 1.947(6)
O82 Cu7 1.951(6)
Cu1 Cu2 2.8962(17)
Cu3 Cu4 2.8940(16)
Cu5 Cu6 2.9231(13)
Cu7 Cu8 2.9020(17)
S1 C1 1.770(16)

loop_
_platon_squeeze_void_nr
_platon_squeeze_void_average_x
_platon_squeeze_void_average_y
_platon_squeeze_void_average_z
_platon_squeeze_void_volume
_platon_squeeze_void_count_electrons
_platon_squeeze_void_content
1 0.000 0.000 0.000 137 48 ' '
2 0.486 0.345 0.104 7 2 ' '
3 0.514 0.655 0.896 7 2 ' '
